data_2204373
loop_
_publ_author_name
'Shujiang Tu'
'Fang Fang'
'Songlei Zhu'

_publ_section_title
;9-(4-Fluorophenyl)-<i>N</i>-hydroxy-3,3,6,6-tetramethyl-1,2,3,4,5,6,7,8,9,10-decahydroacridine-1,8-dione
 monohydrate
;
_journal_issue 10
_journal_name_full 'Acta Crystallographica Section E'
_journal_page_first o1677
_journal_page_last o1679
_journal_paper_doi 10.1107/S1600536804021361
_journal_volume 60
_journal_year 2004
_chemical_formula_iupac 'C23 H26 F N O3, H2 O'
_chemical_formula_moiety 'C23 H26 F N O3, H2 O'
_chemical_formula_sum 'C23 H28 F N O4'
_chemical_formula_weight 401.46
_chemical_melting_point 506.5(5)
_chemical_name_systematic
;
3,3,6,6-Tetramethyl-N-hydroxy-9-(4-fluorophenyl)-1,2,3,4,5,6,7,8,9,10-
decahydroacridine-1,8-dione monohydrate
;
_space_group_IT_number 14
_symmetry_cell_setting monoclinic
_symmetry_space_group_name_Hall '-P 2ybc'
_symmetry_space_group_name_H-M 'P 1 21/c 1'
_atom_sites_solution_hydrogens geom
_atom_sites_solution_primary direct
_atom_sites_solution_secondary difmap
_cell_angle_alpha 90.00
_cell_angle_beta 94.600(10)
_cell_angle_gamma 90.00
_cell_formula_units_Z 4
_cell_length_a 12.638(2)
_cell_length_b 14.039(3)
_cell_length_c 12.102(2)
_cell_measurement_reflns_used 27
_cell_measurement_temperature 288(2)
_cell_measurement_theta_max 14.92
_cell_measurement_theta_min 3.54
_cell_volume 2140.3(7)
_computing_cell_refinement XSCANS
_computing_data_collection 'XSCANS (Siemens, 1994)'
_computing_data_reduction 'SHELXTL (Sheldrick, 1997)'
_computing_molecular_graphics SHELXTL
_computing_publication_material SHELXTL
_computing_structure_refinement SHELXTL
_computing_structure_solution SHELXTL
_diffrn_ambient_temperature 288(2)
_diffrn_measured_fraction_theta_full 1.000
_diffrn_measured_fraction_theta_max 1.000
_diffrn_measurement_device_type 'Siemens P4'
_diffrn_measurement_method \w
_diffrn_radiation_monochromator graphite
_diffrn_radiation_source 'normal-focus sealed tube'
_diffrn_radiation_type MoK\a
_diffrn_radiation_wavelength 0.71073
_diffrn_reflns_av_R_equivalents 0.0103
_diffrn_reflns_av_sigmaI/netI 0.0392
_diffrn_reflns_limit_h_max 14
_diffrn_reflns_limit_h_min -15
_diffrn_reflns_limit_k_max 0
_diffrn_reflns_limit_k_min -16
_diffrn_reflns_limit_l_max 14
_diffrn_reflns_limit_l_min 0
_diffrn_reflns_number 4291
_diffrn_reflns_theta_full 25.00
_diffrn_reflns_theta_max 25.00
_diffrn_reflns_theta_min 1.62
_diffrn_standards_decay_% 2.92
_diffrn_standards_interval_count 97
_diffrn_standards_number 3
_exptl_absorpt_coefficient_mu 0.090
_exptl_absorpt_correction_type none
_exptl_crystal_colour yellow
_exptl_crystal_density_diffrn 1.246
_exptl_crystal_density_method 'not measured'
_exptl_crystal_description block
_exptl_crystal_F_000 856
_exptl_crystal_size_max 0.58
_exptl_crystal_size_mid 0.58
_exptl_crystal_size_min 0.40
_refine_diff_density_max 0.139
_refine_diff_density_min -0.191
_refine_ls_extinction_coef 0.0083(9)
_refine_ls_extinction_expression Fc^*^=kFc[1+0.001xFc^2^\l^3^/sin(2\q)]^-1/4^
_refine_ls_extinction_method SHELXL97
_refine_ls_goodness_of_fit_ref 0.906
_refine_ls_hydrogen_treatment mixed
_refine_ls_matrix_type full
_refine_ls_number_parameters 279
_refine_ls_number_reflns 3775
_refine_ls_number_restraints 3
_refine_ls_restrained_S_all 0.910
_refine_ls_R_factor_all 0.0746
_refine_ls_R_factor_gt 0.0398
_refine_ls_shift/su_max 0.000
_refine_ls_shift/su_mean 0.000
_refine_ls_structure_factor_coef Fsqd
_refine_ls_weighting_details 'calc w = 1/[\s^2^(Fo^2^)+(0.0529P)^2^] where P = (Fo^2^+2Fc^2^)/3'
_refine_ls_weighting_scheme calc
_refine_ls_wR_factor_gt 0.0932
_refine_ls_wR_factor_ref 0.1020
_reflns_number_gt 2220
_reflns_number_total 3775
_reflns_threshold_expression I>2\s(I)
_cod_data_source_file ob6404.cif
_cod_data_source_block I
_cod_depositor_comments
;
The following automatic conversions were performed:

'_chemical_melting_point' value '506-507' was changed to '506.5(5)' -
the average value was taken and precision was estimated.

Automatic conversion script
Id: cif_fix_values 1646 2011-03-28 12:23:43Z adriana 

The following automatic conversions were performed:

'_chemical_melting_point' value '506-507' was changed to '506.5(5)' -
the average value was taken and precision was estimated.

Automatic conversion script
Id: cif_fix_values 1715 2011-07-08 13:25:40Z adriana 
;
_cod_original_cell_volume 2140.2(6)
_cod_original_sg_symbol_H-M 'P 21/c'
_cod_database_code 2204373
_cod_database_fobs_code 2204373

loop_
_symmetry_equiv_pos_as_xyz
'x, y, z'
'-x, y+1/2, -z+1/2'
'-x, -y, -z'
'x, -y-1/2, z-1/2'

loop_
_atom_site_label
_atom_site_fract_x
_atom_site_fract_y
_atom_site_fract_z
_atom_site_U_iso_or_equiv
_atom_site_adp_type
_atom_site_calc_flag
_atom_site_refinement_flags
_atom_site_occupancy
_atom_site_type_symbol
F 0.62144(12) 0.55050(10) 1.02240(10) 0.1055(5) Uani d . 1 F
O1 0.75819(11) 0.24591(9) 0.66659(12) 0.0708(4) Uani d . 1 O
O2 1.00296(11) 0.52808(10) 0.70469(12) 0.0742(4) Uani d . 1 O
O3 0.67704(12) 0.54657(10) 0.32975(12) 0.0680(4) Uani d D 1 O
O4 0.79767(13) 0.44654(12) 0.20835(13) 0.0674(4) Uani d D 1 O
N 0.72058(12) 0.51179(10) 0.43221(12) 0.0487(4) Uani d . 1 N
C1 0.65597(17) 0.50053(15) 0.73571(17) 0.0682(6) Uani d . 1 C
H1 0.6172 0.5033 0.6671 0.082 Uiso calc R 1 H
C2 0.60860(19) 0.52916(16) 0.82975(19) 0.0800(7) Uani d . 1 C
H2 0.5390 0.5511 0.8253 0.096 Uiso calc R 1 H
C3 0.6679(2) 0.52405(15) 0.92959(18) 0.0694(6) Uani d . 1 C
C4 0.76967(19) 0.49276(15) 0.93904(17) 0.0688(6) Uani d . 1 C
H4 0.8082 0.4906 1.0077 0.083 Uiso calc R 1 H
C5 0.81478(16) 0.46420(14) 0.84408(16) 0.0597(5) Uani d . 1 C
H5 0.8843 0.4419 0.8496 0.072 Uiso calc R 1 H
C6 0.75919(15) 0.46802(12) 0.74159(15) 0.0490(5) Uani d . 1 C
C7 0.81076(14) 0.43782(12) 0.63735(14) 0.0487(5) Uani d . 1 C
H7 0.8711 0.3965 0.6603 0.058 Uiso calc R 1 H
C8 0.73702(13) 0.38243(12) 0.55740(14) 0.0457(4) Uani d . 1 C
C9 0.71578(15) 0.28348(13) 0.58198(16) 0.0529(5) Uani d . 1 C
C10 0.64569(16) 0.22704(13) 0.49936(16) 0.0635(6) Uani d . 1 C
H10A 0.6125 0.1761 0.5382 0.076 Uiso calc R 1 H
H10B 0.6897 0.1980 0.4465 0.076 Uiso calc R 1 H
C11 0.55944(15) 0.28546(14) 0.43621(15) 0.0546(5) Uani d . 1 C
C12 0.61260(14) 0.37064(14) 0.38467(14) 0.0542(5) Uani d . 1 C
H12A 0.6477 0.3488 0.3209 0.065 Uiso calc R 1 H
H12B 0.5582 0.4158 0.3584 0.065 Uiso calc R 1 H
C13 0.69180(13) 0.42062(12) 0.46214(14) 0.0453(5) Uani d . 1 C
C14 0.85344(14) 0.52388(12) 0.57929(15) 0.0483(5) Uani d . 1 C
C15 0.95122(16) 0.56599(14) 0.62531(17) 0.0564(5) Uani d . 1 C
C16 0.99241(16) 0.65441(14) 0.57301(17) 0.0665(6) Uani d . 1 C
H16A 1.0447 0.6359 0.5226 0.080 Uiso calc R 1 H
H16B 1.0281 0.6934 0.6307 0.080 Uiso calc R 1 H
C17 0.90719(16) 0.71428(13) 0.50959(16) 0.0602(5) Uani d . 1 C
C18 0.84094(16) 0.64879(12) 0.43039(15) 0.0597(5) Uani d . 1 C
H18A 0.7789 0.6834 0.3997 0.072 Uiso calc R 1 H
H18B 0.8825 0.6316 0.3694 0.072 Uiso calc R 1 H
C19 0.80536(14) 0.55959(12) 0.48446(15) 0.0475(5) Uani d . 1 C
C20 0.47774(15) 0.31841(15) 0.51424(16) 0.0710(6) Uani d . 1 C
H20A 0.4476 0.2640 0.5480 0.085 Uiso calc R 1 H
H20B 0.4226 0.3535 0.4730 0.085 Uiso calc R 1 H
H20C 0.5116 0.3585 0.5708 0.085 Uiso calc R 1 H
C21 0.50381(18) 0.22627(16) 0.34297(17) 0.0791(7) Uani d . 1 C
H21A 0.5550 0.2051 0.2938 0.095 Uiso calc R 1 H
H21B 0.4509 0.2645 0.3026 0.095 Uiso calc R 1 H
H21C 0.4706 0.1720 0.3739 0.095 Uiso calc R 1 H
C22 0.83755(18) 0.76193(15) 0.59084(18) 0.0801(7) Uani d . 1 C
H22A 0.7822 0.7974 0.5504 0.096 Uiso calc R 1 H
H22B 0.8800 0.8043 0.6383 0.096 Uiso calc R 1 H
H22C 0.8066 0.7141 0.6350 0.096 Uiso calc R 1 H
C23 0.9594(2) 0.79083(15) 0.44145(19) 0.0863(7) Uani d . 1 C
H23A 1.0070 0.7611 0.3940 0.104 Uiso calc R 1 H
H23B 0.9982 0.8344 0.4906 0.104 Uiso calc R 1 H
H23C 0.9055 0.8249 0.3971 0.104 Uiso calc R 1 H
H3O 0.709(3) 0.528(3) 0.274(2) 0.24(2) Uiso d D 1 H
H4OA 0.786(2) 0.3875(9) 0.195(2) 0.134(12) Uiso d D 1 H
H4OB 0.8626(11) 0.451(3) 0.233(3) 0.198(18) Uiso d D 1 H

loop_
_atom_site_aniso_label
_atom_site_aniso_U_11
_atom_site_aniso_U_22
_atom_site_aniso_U_33
_atom_site_aniso_U_12
_atom_site_aniso_U_13
_atom_site_aniso_U_23
F 0.1382(12) 0.1118(11) 0.0723(8) 0.0050(9) 0.0447(9) -0.0250(8)
O1 0.0804(10) 0.0527(9) 0.0788(10) 0.0064(8) 0.0025(8) 0.0184(8)
O2 0.0582(8) 0.0831(11) 0.0799(10) -0.0068(8) -0.0030(8) 0.0088(9)
O3 0.0819(10) 0.0599(9) 0.0614(9) 0.0065(8) 0.0009(8) 0.0106(8)
O4 0.0707(10) 0.0642(11) 0.0665(10) -0.0028(9) 0.0015(8) -0.0091(8)
N 0.0626(10) 0.0415(9) 0.0418(9) 0.0029(8) 0.0036(8) 0.0049(7)
C1 0.0783(15) 0.0738(14) 0.0532(12) 0.0238(12) 0.0098(11) -0.0023(11)
C2 0.0871(16) 0.0834(17) 0.0715(15) 0.0280(14) 0.0192(14) -0.0065(13)
C3 0.0995(18) 0.0555(13) 0.0566(14) -0.0052(13) 0.0275(13) -0.0097(11)
C4 0.0887(17) 0.0674(14) 0.0502(13) -0.0178(13) 0.0044(12) -0.0014(11)
C5 0.0641(13) 0.0592(13) 0.0563(13) -0.0064(10) 0.0074(11) 0.0039(10)
C6 0.0589(12) 0.0398(10) 0.0489(11) 0.0014(9) 0.0072(9) 0.0039(9)
C7 0.0503(11) 0.0430(10) 0.0536(11) 0.0073(9) 0.0082(9) 0.0043(9)
C8 0.0495(11) 0.0399(10) 0.0491(11) 0.0069(9) 0.0124(9) -0.0003(9)
C9 0.0551(12) 0.0454(11) 0.0601(12) 0.0108(9) 0.0171(10) 0.0073(10)
C10 0.0709(14) 0.0450(12) 0.0763(14) -0.0015(11) 0.0169(12) -0.0025(11)
C11 0.0568(12) 0.0521(12) 0.0559(12) -0.0056(10) 0.0110(10) -0.0036(10)
C12 0.0577(12) 0.0557(12) 0.0497(11) -0.0014(10) 0.0081(9) -0.0033(10)
C13 0.0494(11) 0.0389(10) 0.0493(11) 0.0057(9) 0.0142(9) -0.0020(9)
C14 0.0498(11) 0.0434(11) 0.0530(11) 0.0024(9) 0.0116(9) -0.0028(9)
C15 0.0524(12) 0.0557(13) 0.0626(13) 0.0047(10) 0.0144(10) -0.0048(11)
C16 0.0620(13) 0.0586(13) 0.0810(15) -0.0077(11) 0.0194(11) -0.0080(11)
C17 0.0682(13) 0.0426(11) 0.0722(13) -0.0017(10) 0.0210(11) -0.0027(10)
C18 0.0747(13) 0.0415(11) 0.0650(13) -0.0002(10) 0.0177(11) 0.0048(10)
C19 0.0523(11) 0.0407(10) 0.0511(11) 0.0062(9) 0.0137(9) -0.0027(9)
C20 0.0590(13) 0.0806(15) 0.0753(14) 0.0024(11) 0.0169(11) 0.0011(12)
C21 0.0868(16) 0.0730(16) 0.0776(15) -0.0219(13) 0.0079(13) -0.0091(12)
C22 0.0897(16) 0.0595(14) 0.0938(17) 0.0063(12) 0.0244(14) -0.0124(13)
C23 0.0982(18) 0.0585(14) 0.1051(18) -0.0162(13) 0.0259(15) 0.0050(13)

loop_
_atom_type_symbol
_atom_type_description
_atom_type_scat_dispersion_real
_atom_type_scat_dispersion_imag
_atom_type_scat_source
C C 0.0033 0.0016 'International Tables Vol C Tables 4.2.6.8 and 6.1.1.4'
H H 0.0000 0.0000 'International Tables Vol C Tables 4.2.6.8 and 6.1.1.4'
N N 0.0061 0.0033 'International Tables Vol C Tables 4.2.6.8 and 6.1.1.4'
O O 0.0106 0.0060 'International Tables Vol C Tables 4.2.6.8 and 6.1.1.4'
F F 0.0171 0.0103 'International Tables Vol C Tables 4.2.6.8 and 6.1.1.4'

loop_
_geom_angle_atom_site_label_1
_geom_angle_atom_site_label_2
_geom_angle_atom_site_label_3
_geom_angle
_geom_angle_publ_flag
N O3 H3O 114(3) ?
H4OA O4 H4OB 107(3) ?
C19 N C13 122.79(15) yes
C19 N O3 118.20(14) yes
C13 N O3 117.36(15) yes
C6 C1 C2 121.5(2) ?
C6 C1 H1 119.3 ?
C2 C1 H1 119.3 ?
C3 C2 C1 117.8(2) ?
C3 C2 H2 121.1 ?
C1 C2 H2 121.1 ?
C4 C3 F 119.2(2) ?
C4 C3 C2 122.6(2) ?
F C3 C2 118.1(2) ?
C3 C4 C5 118.4(2) ?
C3 C4 H4 120.8 ?
C5 C4 H4 120.8 ?
C6 C5 C4 121.5(2) ?
C6 C5 H5 119.2 ?
C4 C5 H5 119.2 ?
C5 C6 C1 118.16(18) ?
C5 C6 C7 120.87(17) ?
C1 C6 C7 120.96(17) ?
C8 C7 C14 109.78(14) yes
C8 C7 C6 113.06(14) ?
C14 C7 C6 110.65(14) ?
C8 C7 H7 107.7 ?
C14 C7 H7 107.7 ?
C6 C7 H7 107.7 ?
C13 C8 C9 118.75(18) ?
C13 C8 C7 122.65(16) yes
C9 C8 C7 118.58(16) ?
O1 C9 C8 120.25(19) ?
O1 C9 C10 121.23(17) ?
C8 C9 C10 118.44(17) ?
C9 C10 C11 114.18(16) ?
C9 C10 H10A 108.7 ?
C11 C10 H10A 108.7 ?
C9 C10 H10B 108.7 ?
C11 C10 H10B 108.7 ?
H10A C10 H10B 107.6 ?
C10 C11 C20 110.23(15) ?
C10 C11 C21 110.31(17) ?
C20 C11 C21 109.15(16) ?
C10 C11 C12 107.83(16) ?
C20 C11 C12 110.90(16) ?
C21 C11 C12 108.40(15) ?
C13 C12 C11 113.98(15) ?
C13 C12 H12A 108.8 ?
C11 C12 H12A 108.8 ?
C13 C12 H12B 108.8 ?
C11 C12 H12B 108.8 ?
H12A C12 H12B 107.7 ?
C8 C13 N 119.06(17) yes
C8 C13 C12 124.38(17) ?
N C13 C12 116.56(16) ?
C19 C14 C15 119.31(18) ?
C19 C14 C7 122.41(17) yes
C15 C14 C7 118.23(17) ?
O2 C15 C14 120.45(18) ?
O2 C15 C16 120.11(19) ?
C14 C15 C16 119.38(19) ?
C15 C16 C17 114.35(17) ?
C15 C16 H16A 108.7 ?
C17 C16 H16A 108.7 ?
C15 C16 H16B 108.7 ?
C17 C16 H16B 108.7 ?
H16A C16 H16B 107.6 ?
C16 C17 C22 109.76(17) ?
C16 C17 C18 108.27(16) ?
C22 C17 C18 110.64(17) ?
C16 C17 C23 109.88(17) ?
C22 C17 C23 109.51(17) ?
C18 C17 C23 108.76(16) ?
C19 C18 C17 113.41(16) ?
C19 C18 H18A 108.9 ?
C17 C18 H18A 108.9 ?
C19 C18 H18B 108.9 ?
C17 C18 H18B 108.9 ?
H18A C18 H18B 107.7 ?
C14 C19 N 119.38(16) yes
C14 C19 C18 123.41(18) ?
N C19 C18 117.20(16) ?
C11 C20 H20A 109.5 ?
C11 C20 H20B 109.5 ?
H20A C20 H20B 109.5 ?
C11 C20 H20C 109.5 ?
H20A C20 H20C 109.5 ?
H20B C20 H20C 109.5 ?
C11 C21 H21A 109.5 ?
C11 C21 H21B 109.5 ?
H21A C21 H21B 109.5 ?
C11 C21 H21C 109.5 ?
H21A C21 H21C 109.5 ?
H21B C21 H21C 109.5 ?
C17 C22 H22A 109.5 ?
C17 C22 H22B 109.5 ?
H22A C22 H22B 109.5 ?
C17 C22 H22C 109.5 ?
H22A C22 H22C 109.5 ?
H22B C22 H22C 109.5 ?
C17 C23 H23A 109.5 ?
C17 C23 H23B 109.5 ?
H23A C23 H23B 109.5 ?
C17 C23 H23C 109.5 ?
H23A C23 H23C 109.5 ?
H23B C23 H23C 109.5 ?

loop_
_geom_bond_atom_site_label_1
_geom_bond_atom_site_label_2
_geom_bond_distance
_geom_bond_publ_flag
F C3 1.360(2) ?
O1 C9 1.235(2) ?
O2 C15 1.238(2) ?
O3 N 1.4033(19) yes
O3 H3O 0.858(10) ?
O4 H4OA 0.854(10) ?
O4 H4OB 0.853(10) ?
N C19 1.375(2) yes
N C13 1.387(2) yes
C1 C6 1.378(3) ?
C1 C2 1.387(3) ?
C1 H1 0.9300 ?
C2 C3 1.372(3) ?
C2 H2 0.9300 ?
C3 C4 1.355(3) ?
C4 C5 1.383(3) ?
C4 H4 0.9300 ?
C5 C6 1.377(3) ?
C5 H5 0.9300 ?
C6 C7 1.526(2) ?
C7 C8 1.505(2) yes
C7 C14 1.518(2) yes
C7 H7 0.9800 ?
C8 C13 1.355(2) yes
C8 C9 1.450(2) ?
C9 C10 1.507(3) ?
C10 C11 1.520(3) ?
C10 H10A 0.9700 ?
C10 H10B 0.9700 ?
C11 C20 1.526(2) ?
C11 C21 1.527(2) ?
C11 C12 1.529(2) ?
C12 C13 1.491(2) ?
C12 H12A 0.9700 ?
C12 H12B 0.9700 ?
C14 C19 1.351(2) yes
C14 C15 1.441(3) ?
C15 C16 1.505(3) ?
C16 C17 1.524(3) ?
C16 H16A 0.9700 ?
C16 H16B 0.9700 ?
C17 C22 1.526(3) ?
C17 C18 1.528(3) ?
C17 C23 1.535(3) ?
C18 C19 1.499(2) ?
C18 H18A 0.9700 ?
C18 H18B 0.9700 ?
C20 H20A 0.9600 ?
C20 H20B 0.9600 ?
C20 H20C 0.9600 ?
C21 H21A 0.9600 ?
C21 H21B 0.9600 ?
C21 H21C 0.9600 ?
C22 H22A 0.9600 ?
C22 H22B 0.9600 ?
C22 H22C 0.9600 ?
C23 H23A 0.9600 ?
C23 H23B 0.9600 ?
C23 H23C 0.9600 ?

loop_
_geom_hbond_atom_site_label_D
_geom_hbond_atom_site_label_H
_geom_hbond_atom_site_label_A
_geom_hbond_site_symmetry_A
_geom_hbond_distance_DH
_geom_hbond_distance_HA
_geom_hbond_distance_DA
_geom_hbond_angle_DHA
O3 H3O O4 . 0.858(10) 1.82(2) 2.610(2) 152(4)
O4 H4OA O1 4_565 0.854(10) 1.933(10) 2.786(2) 179(3)
O4 H4OB O2 3_766 0.853(10) 1.826(11) 2.675(2) 174(4)

loop_
_geom_torsion_atom_site_label_1
_geom_torsion_atom_site_label_2
_geom_torsion_atom_site_label_3
_geom_torsion_atom_site_label_4
_geom_torsion
C6 C1 C2 C3 -0.1(3)
C1 C2 C3 C4 0.2(4)
C1 C2 C3 F -178.93(19)
F C3 C4 C5 178.59(17)
C2 C3 C4 C5 -0.6(3)
C3 C4 C5 C6 0.7(3)
C4 C5 C6 C1 -0.6(3)
C4 C5 C6 C7 178.95(17)
C2 C1 C6 C5 0.2(3)
C2 C1 C6 C7 -179.29(19)
C5 C6 C7 C8 139.80(17)
C1 C6 C7 C8 -40.7(2)
C5 C6 C7 C14 -96.6(2)
C1 C6 C7 C14 82.9(2)
C14 C7 C8 C13 -18.9(2)
C6 C7 C8 C13 105.20(18)
C14 C7 C8 C9 159.45(15)
C6 C7 C8 C9 -76.47(19)
C13 C8 C9 O1 177.96(16)
C7 C8 C9 O1 -0.4(2)
C13 C8 C9 C10 1.0(2)
C7 C8 C9 C10 -177.40(15)
O1 C9 C10 C11 150.76(17)
C8 C9 C10 C11 -32.3(2)
C9 C10 C11 C20 -68.0(2)
C9 C10 C11 C21 171.40(15)
C9 C10 C11 C12 53.2(2)
C10 C11 C12 C13 -45.9(2)
C20 C11 C12 C13 74.8(2)
C21 C11 C12 C13 -165.36(16)
C9 C8 C13 N -173.14(14)
C7 C8 C13 N 5.2(2)
C9 C8 C13 C12 6.2(2)
C7 C8 C13 C12 -175.52(15)
C19 N C13 C8 11.1(2)
O3 N C13 C8 176.16(14)
C19 N C13 C12 -168.24(15)
O3 N C13 C12 -3.2(2)
C11 C12 C13 C8 18.1(2)
C11 C12 C13 N -162.59(15)
C8 C7 C14 C19 19.5(2)
C6 C7 C14 C19 -106.0(2)
C8 C7 C14 C15 -157.89(15)
C6 C7 C14 C15 76.64(19)
C19 C14 C15 O2 -171.76(17)
C7 C14 C15 O2 5.7(3)
C19 C14 C15 C16 5.7(3)
C7 C14 C15 C16 -176.81(15)
O2 C15 C16 C17 -157.64(17)
C14 C15 C16 C17 24.9(2)
C15 C16 C17 C22 70.5(2)
C15 C16 C17 C18 -50.3(2)
C15 C16 C17 C23 -168.98(16)
C16 C17 C18 C19 48.2(2)
C22 C17 C18 C19 -72.1(2)
C23 C17 C18 C19 167.58(16)
C15 C14 C19 N 171.05(15)
C7 C14 C19 N -6.3(3)
C15 C14 C19 C18 -7.6(3)
C7 C14 C19 C18 175.05(15)
C13 N C19 C14 -10.5(2)
O3 N C19 C14 -175.41(15)
C13 N C19 C18 168.23(15)
O3 N C19 C18 3.3(2)
C17 C18 C19 C14 -21.1(3)
C17 C18 C19 N 160.23(15)

loop_
_cod_related_entry_id
_cod_related_entry_database
_cod_related_entry_code
1 ChemSpider 21130407
